data_4077466
loop_
_publ_author_name
'Du, Shaowu'
'Ellis, Dianne D.'
'Jelliss, Paul A.'
'Kautz, Jason A.'
'Malget, John M.'
'Stone, F. Gordon A.'

_publ_section_title
;
 Studies with the Ruthenacarborane Complex
 [Ru(CO)(PPh3)(THF)(\h5-7,8-C2B9H11)]:&#x00A0; Reactions with Terminal
 Alkynes&#x2020;
;
_journal_issue 10
_journal_name_full Organometallics
_journal_page_first 1983
_journal_paper_doi 10.1021/om000018i
_journal_volume 19
_journal_year 2000
_chemical_formula_moiety 'C29 H39 B9 Cl2 N O P Ru'
_chemical_formula_structural
;'[Ru(CO)(PPh~3~)(CNBu^t^){\h^2^:\h^5^-9-E-C(H)=CH~2~-7,8-C~2~B~9~H~10~}]'

;
_chemical_formula_sum 'C29 H39 B9 Cl2 N O P Ru'
_chemical_formula_weight 717.84
_chemical_name_systematic
;
 ?
;
_space_group_IT_number 14
_symmetry_cell_setting monoclinic
_symmetry_space_group_name_Hall '-P 2yn'
_symmetry_space_group_name_H-M 'P 1 21/n 1'
_atom_sites_solution_hydrogens geom
_atom_sites_solution_primary direct
_atom_sites_solution_secondary difmap
_audit_creation_method SHELXL-97
_cell_angle_alpha 90.00
_cell_angle_beta 102.821(8)
_cell_angle_gamma 90.00
_cell_formula_units_Z 4
_cell_length_a 10.5524(14)
_cell_length_b 21.874(3)
_cell_length_c 16.1080(11)
_cell_measurement_reflns_used 25
_cell_measurement_temperature 293(2)
_cell_measurement_theta_max 25
_cell_measurement_theta_min 15
_cell_volume 3625.4(7)
_computing_cell_refinement 'Enraf-Nonius CAD4 (1989)'
_computing_data_collection 'Enraf-Nonius CAD4 (1989)'
_computing_data_reduction 'XCAD4 Siemens Software (Harms, 1993)'
_computing_molecular_graphics 'XP in SHELXTL-PC (Bruker, 1995)'
_computing_publication_material 'SHELXL-97 (Sheldrick, 1997)'
_computing_structure_refinement 'SHELXL-97 (Sheldrick, 1997)'
_computing_structure_solution 'SHELXS-97 (Sheldrick, 1997)'
_diffrn_ambient_temperature 293(2)
_diffrn_measured_fraction_theta_full 0.999
_diffrn_measured_fraction_theta_max 0.999
_diffrn_measurement_device_type 'Enraf-Nonius CAD4'
_diffrn_measurement_method '\w-2\q scans'
_diffrn_radiation_monochromator graphite
_diffrn_radiation_source 'fine-focus sealed tube'
_diffrn_radiation_type MoK\a
_diffrn_radiation_wavelength 0.71073
_diffrn_reflns_av_R_equivalents 0.0710
_diffrn_reflns_av_sigmaI/netI 0.0315
_diffrn_reflns_limit_h_max 12
_diffrn_reflns_limit_h_min 0
_diffrn_reflns_limit_k_max 25
_diffrn_reflns_limit_k_min 0
_diffrn_reflns_limit_l_max 18
_diffrn_reflns_limit_l_min -19
_diffrn_reflns_number 6715
_diffrn_reflns_theta_full 24.98
_diffrn_reflns_theta_max 24.98
_diffrn_reflns_theta_min 1.60
_diffrn_standards_decay_% 12.5
_diffrn_standards_interval_time 120
_diffrn_standards_number 3
_exptl_absorpt_coefficient_mu 0.648
_exptl_absorpt_correction_T_max 0.87765
_exptl_absorpt_correction_T_min 0.81258
_exptl_absorpt_correction_type numerical
_exptl_absorpt_process_details 'applied with SHELXTL version 5.03'
_exptl_crystal_colour yellow
_exptl_crystal_density_diffrn 1.315
_exptl_crystal_density_method 'not measured'
_exptl_crystal_description parallelpipped
_exptl_crystal_F_000 1464
_exptl_crystal_size_max 0.74
_exptl_crystal_size_mid 0.32
_exptl_crystal_size_min 0.22
_refine_diff_density_max 0.421
_refine_diff_density_min -0.663
_refine_diff_density_rms 0.071
_refine_ls_extinction_method none
_refine_ls_goodness_of_fit_ref 1.087
_refine_ls_hydrogen_treatment 'see text'
_refine_ls_matrix_type full
_refine_ls_number_parameters 438
_refine_ls_number_reflns 6361
_refine_ls_number_restraints 8
_refine_ls_restrained_S_all 1.090
_refine_ls_R_factor_all 0.0572
_refine_ls_R_factor_gt 0.0353
_refine_ls_shift/su_max 0.013
_refine_ls_shift/su_mean 0.001
_refine_ls_structure_factor_coef Fsqd
_refine_ls_weighting_details 'calc w=1/[\s^2^(Fo^2^)+(0.0280P)^2^+4.5979P] where P=(Fo^2^+2Fc^2^)/3'
_refine_ls_weighting_scheme calc
_refine_ls_wR_factor_gt 0.0736
_refine_ls_wR_factor_ref 0.0890
_reflns_number_gt 5070
_reflns_number_total 6361
_reflns_threshold_expression >2sigma(I)
_cod_data_source_file om000018i.cif
_cod_data_source_block 14
_cod_depositor_comments
;
The following automatic conversions were performed:

'_symmetry_cell_setting' value 'Monoclinic' changed to 'monoclinic'
according to /home/saulius/struct/CIF-dictionaries/cif_core.dic
dictionary named 'cif_core.dic' version 2.4.2 from
2011-04-26.

'_exptl_absorpt_correction_type' value 'Numerical'
changed to 'numerical' according to
/home/saulius/struct/CIF-dictionaries/cif_core.dic dictionary named
'cif_core.dic' version 2.4.2 from 2011-04-26.

Automatic conversion script
Id: cif_fix_values 1715 2011-07-08 13:25:40Z adriana 
;
_cod_original_sg_symbol_H-M P2(1)/n
_cod_database_code 4077466

loop_
_symmetry_equiv_pos_as_xyz
'x, y, z'
'-x+1/2, y+1/2, -z+1/2'
'-x, -y, -z'
'x-1/2, -y-1/2, z-1/2'

loop_
_atom_site_label
_atom_site_type_symbol
_atom_site_fract_x
_atom_site_fract_y
_atom_site_fract_z
_atom_site_U_iso_or_equiv
_atom_site_adp_type
_atom_site_occupancy
_atom_site_symmetry_multiplicity
_atom_site_calc_flag
_atom_site_refinement_flags
_atom_site_disorder_assembly
_atom_site_disorder_group
Ru Ru 0.23954(3) 0.067335(12) 0.212384(16) 0.03452(9) Uani 1 1 d . A .
C1 C 0.0514(4) 0.07788(17) 0.1145(2) 0.0512(9) Uani 1 1 d . A .
H1 H -0.0091 0.0398 0.1281 0.061 Uiso 1 1 calc R . .
C2 C 0.1707(4) 0.06600(18) 0.0690(2) 0.0532(9) Uani 1 1 d . A .
H2 H 0.1947 0.0195 0.0514 0.064 Uiso 1 1 calc R . .
B3 B 0.2962(4) 0.1168(2) 0.0996(3) 0.0478(10) Uani 1 1 d . . .
B4 B 0.2380(4) 0.16784(18) 0.1730(3) 0.0433(9) Uani 1 1 d . A .
H4 H 0.3037 0.1938 0.2233 0.052 Uiso 1 1 calc R . .
B5 B 0.0836(4) 0.1394(2) 0.1835(3) 0.0472(10) Uani 1 1 d . . .
H5 H 0.0472 0.1456 0.2419 0.057 Uiso 1 1 calc R A .
B6 B 0.0290(5) 0.0967(2) 0.0091(3) 0.0671(14) Uani 1 1 d . . .
H6 H -0.0381 0.0735 -0.0434 0.080 Uiso 1 1 calc R A .
B7 B 0.1817(6) 0.1225(2) -0.0005(3) 0.0618(13) Uani 1 1 d . A .
H7 H 0.2138 0.1161 -0.0604 0.074 Uiso 1 1 calc R . .
B8 B 0.2217(5) 0.1880(2) 0.0644(3) 0.0547(11) Uani 1 1 d . A .
H8 H 0.2804 0.2254 0.0468 0.066 Uiso 1 1 calc R . .
B9 B 0.0915(5) 0.2022(2) 0.1143(3) 0.0531(11) Uani 1 1 d . A .
H9 H 0.0638 0.2487 0.1292 0.064 Uiso 1 1 calc R . .
B10 B -0.0257(5) 0.1444(2) 0.0812(3) 0.0610(13) Uani 1 1 d . A .
H10 H -0.1302 0.1522 0.0758 0.073 Uiso 1 1 calc R . .
B11 B 0.0583(5) 0.1753(2) 0.0085(3) 0.0576(12) Uani 1 1 d . A .
H11 H 0.0102 0.2045 -0.0449 0.069 Uiso 1 1 calc R . .
C3 C 0.3962(3) 0.08837(16) 0.2831(2) 0.0420(8) Uani 1 1 d . . .
O3 O 0.4917(3) 0.10540(15) 0.32519(18) 0.0668(8) Uani 1 1 d . A .
C4 C 0.4387(5) 0.1004(3) 0.0934(3) 0.0829(15) Uani 0.50 1 d P A 1
H4A H 0.4552 0.0608 0.0778 0.099 Uiso 0.50 1 calc PR A 1
C5 C 0.5387(11) 0.1402(7) 0.1093(8) 0.110(5) Uani 0.602(12) 1 d PD A 1
H5A H 0.525(11) 0.1813(15) 0.120(7) 0.132 Uiso 0.602(12) 1 d PD A 1
H5B H 0.618(5) 0.124(5) 0.103(7) 0.132 Uiso 0.602(12) 1 d PD A 1
C4A C 0.4387(5) 0.1004(3) 0.0934(3) 0.0829(15) Uani 0.50 1 d P A 2
H4A1 H 0.5040 0.1286 0.1146 0.099 Uiso 0.50 1 calc PR A 2
C5A C 0.473(2) 0.0475(13) 0.0589(19) 0.189(15) Uani 0.398(12) 1 d PD A 2
H5A1 H 0.393(13) 0.031(12) 0.032(15) 0.227 Uiso 0.398(12) 1 d PD A 2
H5A2 H 0.559(7) 0.045(11) 0.054(15) 0.227 Uiso 0.398(12) 1 d PD A 2
C6 C 0.2956(3) -0.01894(18) 0.2050(2) 0.0445(8) Uani 1 1 d . . .
N6 N 0.3302(3) -0.06784(15) 0.19544(19) 0.0499(7) Uani 1 1 d . A .
C7 C 0.3726(4) -0.13013(16) 0.1861(2) 0.0471(9) Uani 1 1 d . . .
C8 C 0.4997(4) -0.1397(2) 0.2504(3) 0.0736(13) Uani 1 1 d . A .
H8A H 0.5647 -0.1129 0.2374 0.110 Uiso 1 1 calc R . .
H8B H 0.5273 -0.1814 0.2480 0.110 Uiso 1 1 calc R . .
H8C H 0.4876 -0.1309 0.3065 0.110 Uiso 1 1 calc R . .
C9 C 0.3886(6) -0.1370(2) 0.0957(3) 0.0899(17) Uani 1 1 d . A .
H9A H 0.4566 -0.1103 0.0866 0.135 Uiso 1 1 calc R . .
H9B H 0.3087 -0.1264 0.0569 0.135 Uiso 1 1 calc R . .
H9C H 0.4108 -0.1785 0.0860 0.135 Uiso 1 1 calc R . .
C10 C 0.2681(5) -0.1721(2) 0.2041(3) 0.0837(15) Uani 1 1 d . A .
H10A H 0.1887 -0.1653 0.1626 0.126 Uiso 1 1 calc R . .
H10B H 0.2543 -0.1638 0.2599 0.126 Uiso 1 1 calc R . .
H10C H 0.2948 -0.2139 0.2012 0.126 Uiso 1 1 calc R . .
P P 0.16335(8) 0.03970(4) 0.33271(5) 0.0355(2) Uani 1 1 d . . .
C11 C 0.2307(3) -0.03006(15) 0.3875(2) 0.0402(8) Uani 1 1 d . A .
C12 C 0.1547(4) -0.07819(17) 0.4045(3) 0.0556(10) Uani 1 1 d . . .
H12 H 0.0647 -0.0755 0.3873 0.067 Uiso 1 1 calc R A .
C13 C 0.2105(5) -0.13025(19) 0.4465(3) 0.0686(12) Uani 1 1 d . A .
H13 H 0.1578 -0.1621 0.4571 0.082 Uiso 1 1 calc R . .
C14 C 0.3423(5) -0.13498(19) 0.4723(2) 0.0643(12) Uani 1 1 d . . .
H14 H 0.3796 -0.1700 0.5001 0.077 Uiso 1 1 calc R A .
C15 C 0.4193(4) -0.0877(2) 0.4571(2) 0.0601(11) Uani 1 1 d . A .
H15 H 0.5091 -0.0905 0.4754 0.072 Uiso 1 1 calc R . .
C16 C 0.3645(4) -0.03565(18) 0.4147(2) 0.0507(9) Uani 1 1 d . . .
H16 H 0.4181 -0.0041 0.4044 0.061 Uiso 1 1 calc R A .
C21 C 0.1948(3) 0.09480(16) 0.4203(2) 0.0388(8) Uani 1 1 d . A .
C22 C 0.2331(4) 0.15415(16) 0.4087(2) 0.0468(9) Uani 1 1 d . . .
H22 H 0.2412 0.1669 0.3551 0.056 Uiso 1 1 calc R A .
C23 C 0.2594(4) 0.19459(19) 0.4763(2) 0.0601(11) Uani 1 1 d . A .
H23 H 0.2870 0.2341 0.4681 0.072 Uiso 1 1 calc R . .
C24 C 0.2451(4) 0.1769(2) 0.5553(2) 0.0625(11) Uani 1 1 d . . .
H24 H 0.2607 0.2046 0.6002 0.075 Uiso 1 1 calc R A .
C25 C 0.2075(4) 0.1183(2) 0.5680(2) 0.0600(11) Uani 1 1 d . A .
H25 H 0.1989 0.1062 0.6218 0.072 Uiso 1 1 calc R . .
C26 C 0.1827(4) 0.07727(18) 0.5017(2) 0.0512(9) Uani 1 1 d . . .
H26 H 0.1576 0.0376 0.5111 0.061 Uiso 1 1 calc R A .
C31 C -0.0118(3) 0.02720(15) 0.3094(2) 0.0390(8) Uani 1 1 d . A .
C32 C -0.0927(3) 0.06010(18) 0.3489(3) 0.0544(10) Uani 1 1 d . . .
H32 H -0.0578 0.0886 0.3906 0.065 Uiso 1 1 calc R A .
C33 C -0.2253(4) 0.0511(2) 0.3270(3) 0.0706(13) Uani 1 1 d . A .
H33 H -0.2791 0.0732 0.3547 0.085 Uiso 1 1 calc R . .
C34 C -0.2783(4) 0.0100(2) 0.2650(3) 0.0680(12) Uani 1 1 d . . .
H34 H -0.3679 0.0050 0.2495 0.082 Uiso 1 1 calc R A .
C35 C -0.1991(4) -0.0237(2) 0.2257(3) 0.0612(11) Uani 1 1 d . A .
H35 H -0.2351 -0.0522 0.1843 0.073 Uiso 1 1 calc R . .
C36 C -0.0656(4) -0.01551(17) 0.2476(2) 0.0495(9) Uani 1 1 d . . .
H36 H -0.0121 -0.0385 0.2210 0.059 Uiso 1 1 calc R A .
C90 C 0.1520(13) 0.2553(5) 0.8129(8) 0.211(6) Uani 0.50 1 d PD B 1
H90A H 0.1152 0.2412 0.8596 0.254 Uiso 0.50 1 calc PR B 1
H90B H 0.1118 0.2943 0.7945 0.254 Uiso 0.50 1 calc PR B 1
Cl1 Cl 0.110(3) 0.2094(13) 0.7383(14) 0.329(14) Uani 0.312(15) 1 d PD B 1
Cl2 Cl 0.3235(19) 0.2688(7) 0.8546(13) 0.262(9) Uani 0.312(15) 1 d PD B 1
C90A C 0.1520(13) 0.2553(5) 0.8129(8) 0.211(6) Uani 0.50 1 d PD B 2
H90C H 0.0872 0.2875 0.8026 0.254 Uiso 0.50 1 calc PR B 2
H90D H 0.1694 0.2451 0.8730 0.254 Uiso 0.50 1 calc PR B 2
Cl3 Cl 0.2922(5) 0.2816(2) 0.7880(7) 0.182(4) Uani 0.688(15) 1 d PD B 2
Cl4 Cl 0.0907(6) 0.1915(2) 0.7540(3) 0.1327(19) Uani 0.688(15) 1 d PD B 2

loop_
_atom_site_aniso_label
_atom_site_aniso_U_11
_atom_site_aniso_U_22
_atom_site_aniso_U_33
_atom_site_aniso_U_23
_atom_site_aniso_U_13
_atom_site_aniso_U_12
Ru 0.03896(15) 0.03191(14) 0.03243(14) 0.00290(12) 0.00735(10) 0.00233(12)
C1 0.050(2) 0.048(2) 0.048(2) 0.0108(17) -0.0050(17) -0.0088(17)
C2 0.082(3) 0.039(2) 0.0347(18) -0.0009(16) 0.0047(18) 0.000(2)
B3 0.063(3) 0.046(2) 0.039(2) 0.0050(18) 0.019(2) 0.000(2)
B4 0.056(3) 0.030(2) 0.040(2) 0.0011(17) 0.0028(18) -0.0037(18)
B5 0.049(2) 0.050(3) 0.040(2) 0.0067(19) 0.0050(19) 0.0108(19)
B6 0.093(4) 0.052(3) 0.042(2) 0.004(2) -0.016(2) -0.005(3)
B7 0.100(4) 0.050(3) 0.035(2) 0.005(2) 0.013(2) 0.005(3)
B8 0.074(3) 0.043(3) 0.044(2) 0.010(2) 0.009(2) -0.003(2)
B9 0.073(3) 0.035(2) 0.047(2) 0.0026(19) 0.004(2) 0.010(2)
B10 0.050(3) 0.070(3) 0.056(3) 0.017(2) -0.004(2) 0.005(2)
B11 0.079(3) 0.047(3) 0.039(2) 0.008(2) -0.003(2) 0.002(2)
C3 0.040(2) 0.042(2) 0.045(2) 0.0072(16) 0.0123(16) 0.0035(16)
O3 0.0410(15) 0.092(2) 0.0617(18) 0.0035(16) -0.0003(14) -0.0069(15)
C4 0.081(4) 0.109(4) 0.070(3) 0.021(3) 0.041(3) 0.011(3)
C5 0.079(7) 0.169(13) 0.095(7) 0.010(8) 0.045(6) -0.016(8)
C4A 0.081(4) 0.109(4) 0.070(3) 0.021(3) 0.041(3) 0.011(3)
C5A 0.21(2) 0.19(3) 0.23(3) 0.12(2) 0.17(2) 0.12(2)
C6 0.050(2) 0.051(2) 0.0325(18) 0.0082(16) 0.0093(16) 0.0040(18)
N6 0.062(2) 0.0394(18) 0.0467(17) 0.0035(15) 0.0098(14) 0.0121(16)
C7 0.063(2) 0.0331(19) 0.043(2) -0.0034(15) 0.0067(17) 0.0089(17)
C8 0.067(3) 0.060(3) 0.085(3) -0.003(2) -0.001(2) 0.015(2)
C9 0.139(5) 0.076(3) 0.059(3) -0.003(2) 0.031(3) 0.030(3)
C10 0.086(4) 0.067(3) 0.094(4) 0.003(3) 0.012(3) -0.015(3)
P 0.0352(4) 0.0365(5) 0.0348(4) 0.0028(4) 0.0078(4) 0.0011(4)
C11 0.050(2) 0.0373(19) 0.0333(17) 0.0031(14) 0.0102(15) 0.0032(15)
C12 0.055(2) 0.047(2) 0.065(2) 0.0125(19) 0.0132(19) -0.0003(18)
C13 0.092(4) 0.046(3) 0.068(3) 0.019(2) 0.018(3) -0.002(2)
C14 0.097(4) 0.047(2) 0.045(2) 0.0102(19) 0.006(2) 0.019(2)
C15 0.062(3) 0.065(3) 0.048(2) 0.008(2) 0.0008(19) 0.020(2)
C16 0.048(2) 0.055(2) 0.046(2) 0.0110(18) 0.0040(17) 0.0023(18)
C21 0.0351(18) 0.045(2) 0.0356(18) -0.0005(15) 0.0055(14) 0.0012(15)
C22 0.058(2) 0.040(2) 0.0407(19) 0.0014(16) 0.0070(17) 0.0008(17)
C23 0.080(3) 0.043(2) 0.053(2) -0.0065(19) 0.008(2) -0.005(2)
C24 0.080(3) 0.060(3) 0.043(2) -0.016(2) 0.004(2) 0.001(2)
C25 0.071(3) 0.075(3) 0.035(2) -0.0024(19) 0.0137(19) -0.003(2)
C26 0.060(2) 0.053(2) 0.042(2) 0.0034(17) 0.0139(17) -0.0073(18)
C31 0.0389(18) 0.0383(19) 0.0392(18) 0.0053(15) 0.0071(15) -0.0021(15)
C32 0.040(2) 0.056(2) 0.065(2) -0.009(2) 0.0086(18) -0.0007(18)
C33 0.040(2) 0.073(3) 0.099(3) -0.016(3) 0.016(2) 0.004(2)
C34 0.041(2) 0.070(3) 0.088(3) -0.007(3) 0.004(2) -0.007(2)
C35 0.059(3) 0.061(3) 0.059(2) -0.005(2) 0.005(2) -0.021(2)
C36 0.051(2) 0.050(2) 0.051(2) -0.0004(18) 0.0160(17) -0.0071(17)
C90 0.311(15) 0.139(8) 0.254(13) 0.002(8) 0.211(13) 0.049(10)
Cl1 0.49(3) 0.27(2) 0.33(2) -0.015(17) 0.32(2) 0.018(19)
Cl2 0.46(3) 0.175(10) 0.217(14) 0.032(10) 0.217(16) 0.098(15)
C90A 0.311(15) 0.139(8) 0.254(13) 0.002(8) 0.211(13) 0.049(10)
Cl3 0.204(5) 0.100(3) 0.280(9) -0.033(4) 0.133(5) -0.025(2)
Cl4 0.193(4) 0.110(3) 0.110(2) -0.0162(18) 0.068(3) -0.023(2)

loop_
_atom_type_symbol
_atom_type_description
_atom_type_scat_dispersion_real
_atom_type_scat_dispersion_imag
_atom_type_scat_source
C C 0.0033 0.0016 'International Tables Vol C Tables 4.2.6.8 and 6.1.1.4'
H H 0.0000 0.0000 'International Tables Vol C Tables 4.2.6.8 and 6.1.1.4'
B B 0.0013 0.0007 'International Tables Vol C Tables 4.2.6.8 and 6.1.1.4'
N N 0.0061 0.0033 'International Tables Vol C Tables 4.2.6.8 and 6.1.1.4'
O O 0.0106 0.0060 'International Tables Vol C Tables 4.2.6.8 and 6.1.1.4'
P P 0.1023 0.0942 'International Tables Vol C Tables 4.2.6.8 and 6.1.1.4'
Ru Ru -1.2594 0.8363 'International Tables Vol C Tables 4.2.6.8 and 6.1.1.4'
Cl Cl 0.1484 0.1585 'International Tables Vol C Tables 4.2.6.8 and 6.1.1.4'

loop_
_geom_angle_atom_site_label_1
_geom_angle_atom_site_label_2
_geom_angle_atom_site_label_3
_geom_angle
_geom_angle_publ_flag
C3 Ru C6 92.06(15) y
C3 Ru B5 117.80(15) y
C6 Ru B5 149.91(15) y
C3 Ru C1 159.15(14) y
C6 Ru C1 106.40(14) y
B5 Ru C1 45.15(15) ?
C3 Ru C2 132.38(15) y
C6 Ru C2 87.65(14) y
B5 Ru C2 75.15(15) ?
C1 Ru C2 41.80(14) ?
C3 Ru B4 83.22(15) y
C6 Ru B4 151.56(15) y
B5 Ru B4 46.35(16) ?
C1 Ru B4 75.93(14) ?
C2 Ru B4 75.42(14) ?
C3 Ru B3 90.93(15) y
C6 Ru B3 105.40(15) y
B5 Ru B3 79.28(16) ?
C1 Ru B3 75.11(15) ?
C2 Ru B3 44.09(15) ?
B4 Ru B3 46.95(15) ?
C3 Ru P 88.78(11) y
C6 Ru P 88.04(10) y
B5 Ru P 88.99(11) y
C1 Ru P 101.22(10) y
C2 Ru P 138.74(11) y
B4 Ru P 119.75(11) y
B3 Ru P 166.57(11) y
C2 C1 B10 111.2(3) ?
C2 C1 B6 62.5(3) ?
B10 C1 B6 61.8(3) ?
C2 C1 B5 110.8(3) ?
B10 C1 B5 63.2(3) ?
B6 C1 B5 114.4(3) ?
C2 C1 Ru 69.31(18) ?
B10 C1 Ru 126.5(3) ?
B6 C1 Ru 128.6(3) ?
B5 C1 Ru 67.28(17) ?
C1 C2 B7 111.1(3) ?
C1 C2 B3 113.3(3) ?
B7 C2 B3 63.5(3) ?
C1 C2 B6 61.6(3) ?
B7 C2 B6 61.5(3) ?
B3 C2 B6 115.2(3) ?
C1 C2 Ru 68.89(17) ?
B7 C2 Ru 127.8(3) ?
B3 C2 Ru 69.27(18) ?
B6 C2 Ru 127.4(3) ?
C4 B3 C2 121.6(4) y
C4 B3 B8 122.7(4) y
C2 B3 B8 102.6(3) ?
C4 B3 B7 115.1(3) y
C2 B3 B7 57.6(2) ?
B8 B3 B7 59.4(3) ?
C4 B3 B4 130.0(4) y
C2 B3 B4 103.4(3) ?
B8 B3 B4 58.9(2) ?
B7 B3 B4 106.4(3) ?
C4 B3 Ru 111.2(3) y
C2 B3 Ru 66.64(18) ?
B8 B3 Ru 119.2(3) ?
B7 B3 Ru 120.1(3) ?
B4 B3 Ru 66.02(18) ?
B8 B4 B5 106.8(3) ?
B8 B4 B9 59.4(2) ?
B5 B4 B9 59.8(2) ?
B8 B4 B3 59.2(2) ?
B5 B4 B3 107.0(3) ?
B9 B4 B3 106.8(3) ?
B8 B4 Ru 120.4(3) ?
B5 B4 Ru 65.76(18) ?
B9 B4 Ru 120.2(3) ?
B3 B4 Ru 67.03(18) ?
C1 B5 B9 103.2(3) ?
C1 B5 B4 105.3(3) ?
B9 B5 B4 60.1(2) ?
C1 B5 B10 57.5(2) ?
B9 B5 B10 59.2(3) ?
B4 B5 B10 107.8(3) ?
C1 B5 Ru 67.57(18) ?
B9 B5 Ru 122.4(3) ?
B4 B5 Ru 67.89(19) ?
B10 B5 Ru 121.6(3) ?
C1 B6 C2 55.9(2) ?
C1 B6 B7 103.8(3) ?
C2 B6 B7 58.2(3) ?
C1 B6 B11 104.9(3) ?
C2 B6 B11 104.7(3) ?
B7 B6 B11 60.9(3) ?
C1 B6 B10 58.6(3) ?
C2 B6 B10 103.5(3) ?
B7 B6 B10 108.3(4) ?
B11 B6 B10 60.2(3) ?
C2 B7 B6 60.3(3) ?
C2 B7 B8 104.1(3) ?
B6 B7 B8 108.3(4) ?
C2 B7 B11 105.3(3) ?
B6 B7 B11 59.6(3) ?
B8 B7 B11 60.5(3) ?
C2 B7 B3 58.9(2) ?
B6 B7 B3 110.4(3) ?
B8 B7 B3 60.0(2) ?
B11 B7 B3 109.5(3) ?
B9 B8 B7 107.7(3) ?
B9 B8 B4 60.7(2) ?
B7 B8 B4 109.8(3) ?
B9 B8 B3 110.0(3) ?
B7 B8 B3 60.6(3) ?
B4 B8 B3 61.9(2) ?
B9 B8 B11 59.6(3) ?
B7 B8 B11 59.8(3) ?
B4 B8 B11 109.3(3) ?
B3 B8 B11 109.5(3) ?
B11 B9 B8 60.6(3) ?
B11 B9 B10 59.6(3) ?
B8 B9 B10 107.5(3) ?
B11 B9 B5 108.7(3) ?
B8 B9 B5 107.3(3) ?
B10 B9 B5 60.7(2) ?
B11 B9 B4 109.5(3) ?
B8 B9 B4 59.9(2) ?
B10 B9 B4 108.9(3) ?
B5 B9 B4 60.0(2) ?
C1 B10 B6 59.6(3) ?
C1 B10 B11 105.3(3) ?
B6 B10 B11 59.8(3) ?
C1 B10 B9 105.3(3) ?
B6 B10 B9 108.3(4) ?
B11 B10 B9 60.1(3) ?
C1 B10 B5 59.4(2) ?
B6 B10 B5 109.5(3) ?
B11 B10 B5 108.6(3) ?
B9 B10 B5 60.1(2) ?
B6 B11 B10 60.0(3) ?
B6 B11 B9 108.6(3) ?
B10 B11 B9 60.3(3) ?
B6 B11 B7 59.5(3) ?
B10 B11 B7 107.0(3) ?
B9 B11 B7 107.7(3) ?
B6 B11 B8 107.6(3) ?
B10 B11 B8 107.4(3) ?
B9 B11 B8 59.8(3) ?
B7 B11 B8 59.7(3) ?
O3 C3 Ru 175.4(3) y
C5 C4 B3 124.2(8) y
N6 C6 Ru 175.2(3) y
C6 N6 C7 178.0(4) y
N6 C7 C9 107.2(3) y
N6 C7 C10 107.1(3) y
C9 C7 C10 111.5(4) y
N6 C7 C8 107.8(3) y
C9 C7 C8 112.0(4) y
C10 C7 C8 111.0(4) ?
C31 P C11 104.00(16) ?
C31 P C21 105.04(15) ?
C11 P C21 101.12(15) ?
C31 P Ru 112.81(11) ?
C11 P Ru 116.67(11) ?
C21 P Ru 115.65(11) ?
C12 C11 C16 117.6(3) ?
C12 C11 P 123.4(3) ?
C16 C11 P 119.0(3) ?
C11 C12 C13 121.2(4) ?
C14 C13 C12 120.3(4) ?
C13 C14 C15 119.5(4) ?
C14 C15 C16 120.6(4) ?
C15 C16 C11 120.8(4) ?
C22 C21 C26 118.3(3) ?
C22 C21 P 121.4(3) ?
C26 C21 P 120.3(3) ?
C23 C22 C21 120.4(3) ?
C24 C23 C22 120.5(4) ?
C23 C24 C25 119.8(4) ?
C24 C25 C26 120.4(4) ?
C25 C26 C21 120.5(4) ?
C32 C31 C36 119.0(3) ?
C32 C31 P 122.1(3) ?
C36 C31 P 118.8(3) ?
C31 C32 C33 120.4(4) ?
C34 C33 C32 120.5(4) ?
C33 C34 C35 119.9(4) ?
C34 C35 C36 120.2(4) ?
C35 C36 C31 120.0(4) ?
Cl1 C90 Cl2 118.7(12) ?

loop_
_geom_bond_atom_site_label_1
_geom_bond_atom_site_label_2
_geom_bond_distance
_geom_bond_publ_flag
Ru C3 1.846(4) y
Ru C6 1.989(4) y
Ru B5 2.251(4) y
Ru C1 2.256(3) y
Ru C2 2.262(3) y
Ru B4 2.287(4) y
Ru B3 2.305(4) y
Ru P 2.3366(9) y
C1 C2 1.612(6) ?
C1 B10 1.695(6) ?
C1 B6 1.712(6) ?
C1 B5 1.730(6) ?
C2 B7 1.690(6) ?
C2 B3 1.715(6) ?
C2 B6 1.725(6) ?
B3 C4 1.571(7) y
B3 B8 1.780(6) ?
B3 B7 1.791(6) ?
B3 B4 1.829(6) ?
B4 B8 1.775(6) ?
B4 B5 1.786(6) ?
B4 B9 1.788(6) ?
B5 B9 1.783(6) ?
B5 B10 1.794(6) ?
B6 B7 1.746(8) ?
B6 B11 1.747(7) ?
B6 B10 1.750(8) ?
B7 B8 1.768(6) ?
B7 B11 1.770(7) ?
B8 B9 1.766(7) ?
B8 B11 1.781(7) ?
B9 B11 1.763(6) ?
B9 B10 1.767(7) ?
B10 B11 1.754(7) ?
C3 O3 1.145(4) y
C4 C5 1.347(13) y
C6 N6 1.152(4) y
N6 C7 1.453(4) y
C7 C9 1.510(5) ?
C7 C10 1.512(6) ?
C7 C8 1.516(5) ?
P C31 1.823(3) ?
P C11 1.826(3) ?
P C21 1.830(3) ?
C11 C12 1.386(5) ?
C11 C16 1.388(5) ?
C12 C13 1.387(5) ?
C13 C14 1.364(6) ?
C14 C15 1.371(6) ?
C15 C16 1.385(5) ?
C21 C22 1.385(5) ?
C21 C26 1.399(5) ?
C22 C23 1.382(5) ?
C23 C24 1.370(5) ?
C24 C25 1.371(6) ?
C25 C26 1.375(5) ?
C31 C32 1.376(5) ?
C31 C36 1.391(5) ?
C32 C33 1.379(5) ?
C33 C34 1.368(6) ?
C34 C35 1.370(6) ?
C35 C36 1.386(5) ?
C90 Cl1 1.55(2) ?
C90 Cl2 1.810(18) ?
